data_7107640
loop_
_publ_author_name
'Wei-Shan Chao'
'Ken-Hsien Liao'
'Chien-Tien Chen'
'Wei-Kai Huang'
'Chi-Ming Lan'
'Eric Wei-Guang Diau'

_publ_section_title
;
 Spirally configured cis-stilbene/fluorene hybrids as bipolar, organic
 sensitizers for solar cell applications
;
_journal_name_full Chem.Commun.
_journal_page_first 4884
_journal_paper_doi 10.1039/c2cc17079e
_journal_volume 48
_journal_year 2012
_chemical_formula_moiety 'C47 H31 N3 O2'
_chemical_formula_sum 'C47 H31 N3 O2'
_chemical_formula_weight 669.75
_chemical_name_systematic
;
?
;
_space_group_IT_number 2
_symmetry_cell_setting triclinic
_symmetry_space_group_name_Hall '-P 1'
_symmetry_space_group_name_H-M 'P -1'
_atom_sites_solution_hydrogens geom
_atom_sites_solution_primary direct
_atom_sites_solution_secondary difmap
_audit_creation_method SHELXL-97
_cell_angle_alpha 63.0810(10)
_cell_angle_beta 84.4430(10)
_cell_angle_gamma 74.8630(10)
_cell_formula_units_Z 4
_cell_length_a 12.7199(3)
_cell_length_b 18.3611(4)
_cell_length_c 19.7203(4)
_cell_measurement_reflns_used 0
_cell_measurement_temperature 200(2)
_cell_measurement_theta_max 0
_cell_measurement_theta_min 0
_cell_volume 3962.96(16)
_computing_molecular_graphics 'Ortep-3 for Windows (Farrugia, 1997)'
_computing_publication_material 'WinGX publication routines (Farrugia, 1999)'
_computing_structure_refinement 'SHELXL-97 (Sheldrick, 1997)'
_computing_structure_solution 'SHELXS-86 (Sheldrick, 1986)'
_diffrn_ambient_temperature 200(2)
_diffrn_measured_fraction_theta_full 0.996
_diffrn_measured_fraction_theta_max 0.996
_diffrn_radiation_monochromator graphite
_diffrn_radiation_source 'fine-focus sealed tube'
_diffrn_radiation_type MoK\a
_diffrn_radiation_wavelength 0.71073
_diffrn_reflns_av_R_equivalents 0.0449
_diffrn_reflns_av_sigmaI/netI 0.1022
_diffrn_reflns_limit_h_max 15
_diffrn_reflns_limit_h_min -15
_diffrn_reflns_limit_k_max 21
_diffrn_reflns_limit_k_min -17
_diffrn_reflns_limit_l_max 23
_diffrn_reflns_limit_l_min -20
_diffrn_reflns_number 39851
_diffrn_reflns_theta_full 25.03
_diffrn_reflns_theta_max 25.03
_diffrn_reflns_theta_min 1.16
_exptl_absorpt_coefficient_mu 0.069
_exptl_absorpt_correction_T_max 0.9966
_exptl_absorpt_correction_T_min 0.9769
_exptl_absorpt_correction_type multi-scan
_exptl_crystal_colour red
_exptl_crystal_density_diffrn 1.123
_exptl_crystal_density_method 'not measured'
_exptl_crystal_description prism
_exptl_crystal_F_000 1400
_exptl_crystal_size_max 0.34
_exptl_crystal_size_mid 0.16
_exptl_crystal_size_min 0.05
_platon_squeeze_details
' the SQUEEZE removed the contributions of 143.9 electrons from the reflection file, which corresponds with 143.9/4 = 36.0 electrons or 36.0/18 = 2 H2O molecules per asymmetric unit. Since there are two independent molecules in the asymmetric unit, the overall correct formulation for this complex would be C47H29N3O-H2O. The contribution of the H2O disordered solvent is removed by the SQUEEZE'
_refine_diff_density_max 0.145
_refine_diff_density_min -0.180
_refine_diff_density_rms 0.036
_refine_ls_extinction_method none
_refine_ls_goodness_of_fit_ref 0.841
_refine_ls_hydrogen_treatment constr
_refine_ls_matrix_type full
_refine_ls_number_parameters 919
_refine_ls_number_reflns 13945
_refine_ls_number_restraints 0
_refine_ls_restrained_S_all 0.841
_refine_ls_R_factor_all 0.1564
_refine_ls_R_factor_gt 0.0583
_refine_ls_shift/su_max 0.005
_refine_ls_shift/su_mean 0.001
_refine_ls_structure_factor_coef Fsqd
_refine_ls_weighting_details 'calc w=1/[\s^2^(Fo^2^)+(0.0820P)^2^+0.0000P] where P=(Fo^2^+2Fc^2^)/3'
_refine_ls_weighting_scheme calc
_refine_ls_wR_factor_gt 0.1337
_refine_ls_wR_factor_ref 0.1605
_reflns_number_gt 5942
_reflns_number_total 13945
_reflns_threshold_expression >2sigma(I)
_cod_data_source_file c2cc17079e.txt
_cod_data_source_block Ph2N-STIF-FCA-H2O
_cod_depositor_comments
;
The following automatic conversions were performed:

'_symmetry_cell_setting' value ' triclinic' changed to 'triclinic'
according to the built-in table from CIF Core dictionary named
'cif_core.dic' version 2.4.1 from 2010-06-29.

Automatic conversion script
Id: cif_fix_values 1715 2011-07-08 13:25:40Z adriana 
;
_cod_original_cell_volume 3962.96(15)
_cod_database_code 7107640

loop_
_symmetry_equiv_pos_as_xyz
'x, y, z'
'-x, -y, -z'

loop_
_atom_site_label
_atom_site_type_symbol
_atom_site_fract_x
_atom_site_fract_y
_atom_site_fract_z
_atom_site_U_iso_or_equiv
_atom_site_adp_type
_atom_site_occupancy
_atom_site_symmetry_multiplicity
_atom_site_calc_flag
_atom_site_refinement_flags
C1 C 0.5614(2) 0.6024(2) 0.3139(2) 0.0710(9) Uani 1 1 d .
C2 C 0.5754(3) 0.6728(2) 0.2513(2) 0.0922(11) Uani 1 1 d .
H2 H 0.6108 0.6680 0.2083 0.111 Uiso 1 1 calc R
C3 C 0.5385(3) 0.7509(2) 0.2502(3) 0.1077(14) Uani 1 1 d .
H3 H 0.5487 0.7997 0.2064 0.129 Uiso 1 1 calc R
C4 C 0.4878(3) 0.7586(3) 0.3112(4) 0.1084(17) Uani 1 1 d .
H4 H 0.4629 0.8124 0.3104 0.130 Uiso 1 1 calc R
C5 C 0.4728(3) 0.6896(3) 0.3727(3) 0.1126(15) Uani 1 1 d .
H5 H 0.4366 0.6953 0.4152 0.135 Uiso 1 1 calc R
C6 C 0.5098(3) 0.6089(2) 0.3755(2) 0.0914(11) Uani 1 1 d .
H6 H 0.4991 0.5603 0.4193 0.110 Uiso 1 1 calc R
C7 C 0.5232(3) 0.4769(3) 0.3176(3) 0.0894(12) Uani 1 1 d .
C8 C 0.5221(3) 0.3998(3) 0.3785(3) 0.1261(16) Uani 1 1 d .
H8 H 0.5715 0.3770 0.4204 0.151 Uiso 1 1 calc R
C9 C 0.4470(5) 0.3554(4) 0.3780(5) 0.186(3) Uani 1 1 d .
H9 H 0.4454 0.3027 0.4199 0.224 Uiso 1 1 calc R
C10 C 0.3768(6) 0.3883(6) 0.3173(7) 0.214(5) Uani 1 1 d .
H10 H 0.3278 0.3577 0.3160 0.256 Uiso 1 1 calc R
C11 C 0.3772(5) 0.4644(5) 0.2593(5) 0.193(4) Uani 1 1 d .
H11 H 0.3268 0.4878 0.2178 0.232 Uiso 1 1 calc R
C12 C 0.4501(4) 0.5091(3) 0.2591(3) 0.1238(17) Uani 1 1 d .
H12 H 0.4489 0.5628 0.2177 0.149 Uiso 1 1 calc R
C13 C 0.7111(2) 0.48159(16) 0.32474(16) 0.0582(8) Uani 1 1 d .
C14 C 0.7851(2) 0.50825(16) 0.34889(16) 0.0612(8) Uani 1 1 d .
H14 H 0.7628 0.5573 0.3569 0.073 Uiso 1 1 calc R
C15 C 0.8918(2) 0.46283(15) 0.36122(16) 0.0609(8) Uani 1 1 d .
H15 H 0.9421 0.4816 0.3783 0.073 Uiso 1 1 calc R
C16 C 0.9309(2) 0.39037(15) 0.35004(15) 0.0510(7) Uani 1 1 d .
C17 C 0.8572(2) 0.36729(15) 0.31896(15) 0.0499(7) Uani 1 1 d .
C18 C 0.7500(2) 0.41317(15) 0.30749(16) 0.0572(8) Uani 1 1 d .
H18 H 0.7001 0.3976 0.2868 0.069 Uiso 1 1 calc R
C19 C 1.0440(2) 0.34662(16) 0.37262(16) 0.0585(8) Uani 1 1 d .
H19 H 1.0861 0.3785 0.3797 0.070 Uiso 1 1 calc R
C20 C 1.0984(2) 0.26857(15) 0.38502(16) 0.0610(8) Uani 1 1 d .
H20 H 1.1731 0.2539 0.3993 0.073 Uiso 1 1 calc R
C21 C 1.0610(2) 0.20263(15) 0.38007(16) 0.0522(7) Uani 1 1 d .
C22 C 0.9640(2) 0.21317(15) 0.34402(15) 0.0486(7) Uani 1 1 d .
C23 C 0.8935(2) 0.29985(15) 0.28874(16) 0.0513(7) Uani 1 1 d .
C24 C 0.7940(3) 0.28708(16) 0.2612(2) 0.0615(8) Uani 1 1 d .
C25 C 0.7065(3) 0.25811(18) 0.3018(2) 0.0775(10) Uani 1 1 d .
H25 H 0.7011 0.2445 0.3544 0.093 Uiso 1 1 calc R
C26 C 0.6262(3) 0.2492(2) 0.2645(3) 0.1078(14) Uani 1 1 d .
H26 H 0.5654 0.2295 0.2915 0.129 Uiso 1 1 calc R
C27 C 0.6357(4) 0.2693(3) 0.1877(4) 0.1237(18) Uani 1 1 d .
H27 H 0.5810 0.2627 0.1628 0.148 Uiso 1 1 calc R
C28 C 0.7219(4) 0.2984(2) 0.1466(3) 0.1073(14) Uani 1 1 d .
H28 H 0.7274 0.3117 0.0940 0.129 Uiso 1 1 calc R
C29 C 0.8010(3) 0.30771(19) 0.1841(2) 0.0752(10) Uani 1 1 d .
C30 C 0.8980(3) 0.33838(18) 0.1550(2) 0.0723(10) Uani 1 1 d .
C31 C 0.9382(4) 0.3678(2) 0.0800(3) 0.1058(14) Uani 1 1 d .
H31 H 0.9003 0.3706 0.0393 0.127 Uiso 1 1 calc R
C32 C 1.0351(5) 0.3921(2) 0.0688(3) 0.1109(16) Uani 1 1 d .
H32 H 1.0649 0.4108 0.0195 0.133 Uiso 1 1 calc R
C33 C 1.0887(3) 0.39017(19) 0.1257(3) 0.0914(12) Uani 1 1 d .
H33 H 1.1541 0.4088 0.1153 0.110 Uiso 1 1 calc R
C34 C 1.0499(3) 0.36152(16) 0.1989(2) 0.0684(9) Uani 1 1 d .
H34 H 1.0886 0.3598 0.2387 0.082 Uiso 1 1 calc R
C35 C 0.9538(3) 0.33537(16) 0.21335(18) 0.0570(8) Uani 1 1 d .
C36 C 0.9384(2) 0.14104(15) 0.35185(15) 0.0533(7) Uani 1 1 d .
H36 H 0.8722 0.1471 0.3290 0.064 Uiso 1 1 calc R
C37 C 1.0040(2) 0.05992(16) 0.39122(15) 0.0517(7) Uani 1 1 d .
C38 C 1.1020(2) 0.05023(16) 0.42276(16) 0.0595(8) Uani 1 1 d .
H38 H 1.1504 -0.0038 0.4474 0.071 Uiso 1 1 calc R
C39 C 1.1280(2) 0.12110(17) 0.41765(16) 0.0597(8) Uani 1 1 d .
H39 H 1.1944 0.1142 0.4407 0.072 Uiso 1 1 calc R
C40 C 0.9671(3) -0.01032(16) 0.39530(16) 0.0595(8) Uani 1 1 d .
C41 C 0.8713(3) -0.01780(18) 0.37765(18) 0.0727(9) Uani 1 1 d .
H41 H 0.8071 0.0261 0.3577 0.087 Uiso 1 1 calc R
C42 C 0.8849(3) -0.1023(2) 0.39428(18) 0.0765(9) Uani 1 1 d .
H42 H 0.8313 -0.1264 0.3879 0.092 Uiso 1 1 calc R
C43 C 0.9880(3) -0.14327(18) 0.42099(17) 0.0646(8) Uani 1 1 d .
C44 C 1.0471(3) -0.22663(18) 0.44022(17) 0.0717(9) Uani 1 1 d .
H44 H 1.0067 -0.2628 0.4389 0.086 Uiso 1 1 calc R
C45 C 1.1528(4) -0.26181(19) 0.46017(19) 0.0770(10) Uani 1 1 d .
C46 C 1.2251(4) -0.2218(2) 0.4744(2) 0.0921(12) Uani 1 1 d .
C47 C 1.2042(3) -0.3450(2) 0.46735(19) 0.0934(12) Uani 1 1 d .
C48 C 0.7062(2) 0.6436(2) 0.0524(2) 0.0654(8) Uani 1 1 d .
C49 C 0.6900(3) 0.5698(2) 0.1106(2) 0.0813(10) Uani 1 1 d .
H49 H 0.7093 0.5548 0.1614 0.098 Uiso 1 1 calc R
C50 C 0.6459(3) 0.5177(2) 0.0956(3) 0.1067(13) Uani 1 1 d .
H50 H 0.6341 0.4670 0.1361 0.128 Uiso 1 1 calc R
C51 C 0.6188(3) 0.5392(4) 0.0217(4) 0.1238(18) Uani 1 1 d .
H51 H 0.5905 0.5023 0.0111 0.149 Uiso 1 1 calc R
C52 C 0.6326(3) 0.6134(3) -0.0362(3) 0.1160(15) Uani 1 1 d .
H52 H 0.6115 0.6290 -0.0868 0.139 Uiso 1 1 calc R
C53 C 0.6769(3) 0.6653(2) -0.0211(2) 0.0858(10) Uani 1 1 d .
H53 H 0.6874 0.7165 -0.0615 0.103 Uiso 1 1 calc R
C54 C 0.7141(3) 0.7867(2) 0.02297(19) 0.0696(9) Uani 1 1 d .
C55 C 0.7879(3) 0.8346(2) -0.0125(2) 0.0868(10) Uani 1 1 d .
H55 H 0.8636 0.8085 -0.0081 0.104 Uiso 1 1 calc R
C56 C 0.7514(5) 0.9213(3) -0.0549(2) 0.1110(14) Uani 1 1 d .
H56 H 0.8026 0.9544 -0.0786 0.133 Uiso 1 1 calc R
C57 C 0.6436(6) 0.9587(3) -0.0627(3) 0.137(2) Uani 1 1 d .
H57 H 0.6194 1.0178 -0.0929 0.165 Uiso 1 1 calc R
C58 C 0.5692(4) 0.9118(3) -0.0273(3) 0.1385(18) Uani 1 1 d .
H58 H 0.4936 0.9385 -0.0324 0.166 Uiso 1 1 calc R
C59 C 0.6046(3) 0.8248(3) 0.0161(2) 0.1039(12) Uani 1 1 d .
H59 H 0.5533 0.7921 0.0409 0.125 Uiso 1 1 calc R
C60 C 0.8363(2) 0.66786(17) 0.12198(17) 0.0581(8) Uani 1 1 d .
C61 C 0.9166(2) 0.59445(17) 0.13785(18) 0.0663(9) Uani 1 1 d .
H61 H 0.9140 0.5595 0.1146 0.080 Uiso 1 1 calc R
C62 C 0.9991(2) 0.57344(16) 0.18739(17) 0.0629(8) Uani 1 1 d .
H62 H 1.0535 0.5227 0.1984 0.075 Uiso 1 1 calc R
C63 C 1.0084(2) 0.62273(15) 0.22309(16) 0.0514(7) Uani 1 1 d .
C64 C 0.9238(2) 0.69527(14) 0.20992(15) 0.0481(7) Uani 1 1 d .
C65 C 0.8393(2) 0.71445(15) 0.16077(16) 0.0528(7) Uani 1 1 d .
H65 H 0.7805 0.7618 0.1531 0.063 Uiso 1 1 calc R
C66 C 1.1064(2) 0.59430(16) 0.26848(16) 0.0587(8) Uani 1 1 d .
H66 H 1.1406 0.5360 0.2869 0.070 Uiso 1 1 calc R
C67 C 1.1563(2) 0.63717(15) 0.28848(16) 0.0570(8) Uani 1 1 d .
H67 H 1.2212 0.6052 0.3184 0.068 Uiso 1 1 calc R
C68 C 1.1257(2) 0.72613(15) 0.27113(15) 0.0494(7) Uani 1 1 d .
C69 C 1.0198(2) 0.77932(14) 0.25127(14) 0.0444(7) Uani 1 1 d .
C70 C 0.91539(19) 0.74971(14) 0.25299(16) 0.0465(7) Uani 1 1 d .
C71 C 0.8188(2) 0.82732(15) 0.22133(18) 0.0482(7) Uani 1 1 d .
C72 C 0.8010(2) 0.89279(17) 0.14865(19) 0.0641(8) Uani 1 1 d .
H72 H 0.8498 0.8915 0.1093 0.077 Uiso 1 1 calc R
C73 C 0.7116(3) 0.96011(17) 0.1337(2) 0.0797(10) Uani 1 1 d .
H73 H 0.6987 1.0052 0.0839 0.096 Uiso 1 1 calc R
C74 C 0.6401(3) 0.9621(2) 0.1917(3) 0.0837(11) Uani 1 1 d .
H74 H 0.5798 1.0093 0.1811 0.100 Uiso 1 1 calc R
C75 C 0.6562(2) 0.89668(19) 0.2639(2) 0.0728(9) Uani 1 1 d .
H75 H 0.6074 0.8977 0.3033 0.087 Uiso 1 1 calc R
C76 C 0.7463(2) 0.82874(16) 0.27773(18) 0.0507(7) Uani 1 1 d .
C77 C 0.7816(2) 0.75261(17) 0.34765(18) 0.0512(7) Uani 1 1 d .
C78 C 0.7329(2) 0.7239(2) 0.4182(2) 0.0702(9) Uani 1 1 d .
H78 H 0.6662 0.7566 0.4264 0.084 Uiso 1 1 calc R
C79 C 0.7832(3) 0.6470(2) 0.4762(2) 0.0766(9) Uani 1 1 d .
H79 H 0.7497 0.6261 0.5242 0.092 Uiso 1 1 calc R
C80 C 0.8807(3) 0.60111(18) 0.46488(19) 0.0684(9) Uani 1 1 d .
H80 H 0.9147 0.5488 0.5053 0.082 Uiso 1 1 calc R
C81 C 0.9305(2) 0.62987(16) 0.39520(18) 0.0544(7) Uani 1 1 d .
H81 H 0.9990 0.5980 0.3884 0.065 Uiso 1 1 calc R
C82 C 0.8806(2) 0.70468(15) 0.33597(16) 0.0447(7) Uani 1 1 d .
C83 C 1.2107(2) 0.76015(16) 0.27437(17) 0.0604(8) Uani 1 1 d .
H83 H 1.2816 0.7238 0.2889 0.072 Uiso 1 1 calc R
C84 C 1.1966(2) 0.84363(16) 0.25747(16) 0.0594(8) Uani 1 1 d .
H84 H 1.2565 0.8647 0.2593 0.071 Uiso 1 1 calc R
C85 C 1.0927(2) 0.89614(15) 0.23781(15) 0.0503(7) Uani 1 1 d .
C86 C 1.0077(2) 0.86301(14) 0.23572(14) 0.0483(7) Uani 1 1 d .
H86 H 0.9368 0.8996 0.2229 0.058 Uiso 1 1 calc R
C87 C 1.0674(2) 0.98579(16) 0.21814(16) 0.0553(8) Uani 1 1 d .
C88 C 0.9780(2) 1.04945(17) 0.18624(18) 0.0715(9) Uani 1 1 d .
H88 H 0.9117 1.0451 0.1717 0.086 Uiso 1 1 calc R
C89 C 1.0018(3) 1.12283(17) 0.17884(18) 0.0707(9) Uani 1 1 d .
H89 H 0.9547 1.1778 0.1581 0.085 Uiso 1 1 calc R
C90 C 1.1043(3) 1.10106(16) 0.20662(17) 0.0571(8) Uani 1 1 d .
C91 C 1.1675(3) 1.14986(17) 0.21363(17) 0.0636(8) Uani 1 1 d .
H91 H 1.1338 1.2082 0.1951 0.076 Uiso 1 1 calc R
C92 C 1.2688(3) 1.12542(18) 0.24281(19) 0.0705(9) Uani 1 1 d .
C93 C 1.3173(3) 1.1845(2) 0.2475(2) 0.1016(13) Uani 1 1 d .
C94 C 1.3342(3) 1.0411(2) 0.2709(2) 0.0852(11) Uani 1 1 d .
N1 N 0.6005(2) 0.52156(14) 0.31434(15) 0.0753(8) Uani 1 1 d .
N2 N 1.2846(3) -0.1921(2) 0.4865(2) 0.1305(14) Uani 1 1 d .
N3 N 1.2460(3) -0.40910(18) 0.46917(18) 0.1263(13) Uani 1 1 d .
N4 N 0.7516(2) 0.69789(15) 0.06738(15) 0.0701(7) Uani 1 1 d .
N5 N 1.3538(3) 1.2330(2) 0.2506(3) 0.1553(16) Uani 1 1 d .
N6 N 1.3888(2) 0.9742(2) 0.2933(2) 0.1311(14) Uani 1 1 d .
O1 O 1.04073(15) -0.08711(11) 0.42256(10) 0.0618(5) Uani 1 1 d .
O2 O 1.14629(13) 1.01590(10) 0.23152(10) 0.0544(5) Uani 1 1 d .

loop_
_atom_site_aniso_label
_atom_site_aniso_U_11
_atom_site_aniso_U_22
_atom_site_aniso_U_33
_atom_site_aniso_U_23
_atom_site_aniso_U_13
_atom_site_aniso_U_12
C1 0.0543(19) 0.065(2) 0.102(3) -0.049(2) 0.0054(19) -0.0079(16)
C2 0.092(3) 0.075(2) 0.121(4) -0.053(3) 0.015(2) -0.027(2)
C3 0.095(3) 0.072(2) 0.158(4) -0.049(3) -0.016(3) -0.021(2)
C4 0.053(2) 0.090(3) 0.209(6) -0.093(4) -0.018(3) -0.002(2)
C5 0.073(3) 0.136(3) 0.178(5) -0.120(4) 0.012(3) -0.012(3)
C6 0.085(2) 0.091(2) 0.111(3) -0.062(2) 0.014(2) -0.0150(19)
C7 0.052(2) 0.084(3) 0.151(4) -0.073(3) 0.020(3) -0.015(2)
C8 0.103(3) 0.099(3) 0.176(5) -0.063(3) 0.049(3) -0.038(3)
C9 0.138(5) 0.144(5) 0.338(11) -0.148(6) 0.140(6) -0.103(5)
C10 0.095(5) 0.253(10) 0.444(17) -0.279(12) 0.082(7) -0.078(7)
C11 0.077(4) 0.234(7) 0.382(12) -0.234(9) 0.017(5) -0.040(5)
C12 0.063(3) 0.136(3) 0.220(6) -0.123(4) -0.003(3) -0.017(3)
C13 0.0532(19) 0.0556(17) 0.070(2) -0.0322(17) 0.0060(16) -0.0131(15)
C14 0.064(2) 0.0555(17) 0.073(2) -0.0365(17) 0.0085(17) -0.0152(16)
C15 0.063(2) 0.0581(17) 0.072(2) -0.0357(17) 0.0014(17) -0.0178(15)
C16 0.0542(19) 0.0482(15) 0.055(2) -0.0255(15) 0.0043(15) -0.0160(14)
C17 0.0529(18) 0.0502(15) 0.053(2) -0.0282(15) 0.0056(15) -0.0149(14)
C18 0.0562(19) 0.0585(17) 0.066(2) -0.0352(16) 0.0054(16) -0.0164(14)
C19 0.0574(19) 0.0581(17) 0.068(2) -0.0312(17) -0.0019(16) -0.0204(15)
C20 0.0545(18) 0.0535(17) 0.077(2) -0.0297(17) -0.0014(16) -0.0144(14)
C21 0.0576(19) 0.0471(16) 0.052(2) -0.0218(15) 0.0058(16) -0.0140(14)
C22 0.0554(18) 0.0466(16) 0.046(2) -0.0227(15) 0.0019(15) -0.0130(14)
C23 0.0587(18) 0.0523(16) 0.048(2) -0.0268(15) -0.0012(16) -0.0129(14)
C24 0.067(2) 0.0531(17) 0.069(3) -0.0351(18) -0.014(2) -0.0004(16)
C25 0.063(2) 0.078(2) 0.112(3) -0.058(2) -0.007(2) -0.0161(18)
C26 0.072(3) 0.104(3) 0.179(5) -0.088(3) -0.021(3) -0.017(2)
C27 0.113(4) 0.123(4) 0.161(6) -0.093(4) -0.066(4) 0.012(3)
C28 0.115(4) 0.105(3) 0.108(4) -0.063(3) -0.038(3) 0.006(3)
C29 0.090(3) 0.062(2) 0.078(3) -0.042(2) -0.036(2) 0.0087(19)
C30 0.098(3) 0.0523(19) 0.054(3) -0.0235(19) -0.009(2) 0.0053(18)
C31 0.150(4) 0.083(3) 0.068(4) -0.036(3) -0.018(3) 0.010(3)
C32 0.166(5) 0.080(3) 0.059(3) -0.023(2) 0.021(4) -0.007(3)
C33 0.118(3) 0.063(2) 0.082(3) -0.031(2) 0.036(3) -0.019(2)
C34 0.085(3) 0.0490(17) 0.064(3) -0.0246(17) 0.020(2) -0.0126(17)
C35 0.072(2) 0.0433(16) 0.049(2) -0.0220(16) -0.003(2) 0.0023(15)
C36 0.0592(18) 0.0535(17) 0.049(2) -0.0253(15) -0.0017(15) -0.0111(14)
C37 0.065(2) 0.0489(17) 0.045(2) -0.0208(15) 0.0048(16) -0.0206(15)
C38 0.063(2) 0.0501(17) 0.061(2) -0.0222(16) -0.0025(17) -0.0099(15)
C39 0.0589(18) 0.0604(18) 0.062(2) -0.0272(17) -0.0060(16) -0.0149(15)
C40 0.076(2) 0.0486(18) 0.053(2) -0.0211(16) -0.0036(17) -0.0149(17)
C41 0.084(2) 0.0588(19) 0.079(3) -0.0307(18) -0.011(2) -0.0185(17)
C42 0.090(3) 0.077(2) 0.080(3) -0.041(2) 0.000(2) -0.036(2)
C43 0.091(2) 0.0574(19) 0.060(2) -0.0310(17) 0.0079(19) -0.0332(19)
C44 0.105(3) 0.0553(19) 0.059(2) -0.0265(17) 0.012(2) -0.0278(19)
C45 0.110(3) 0.055(2) 0.064(3) -0.0249(18) 0.015(2) -0.024(2)
C46 0.101(3) 0.080(3) 0.089(3) -0.039(2) 0.002(3) -0.011(2)
C47 0.135(3) 0.061(2) 0.071(3) -0.023(2) 0.021(2) -0.020(2)
C48 0.059(2) 0.078(2) 0.067(3) -0.040(2) -0.0088(19) -0.0096(17)
C49 0.086(2) 0.078(2) 0.090(3) -0.046(2) -0.003(2) -0.016(2)
C50 0.089(3) 0.086(3) 0.152(5) -0.057(3) -0.014(3) -0.020(2)
C51 0.085(3) 0.138(4) 0.188(6) -0.106(5) -0.042(4) -0.010(3)
C52 0.105(3) 0.137(4) 0.124(4) -0.078(4) -0.040(3) -0.007(3)
C53 0.080(2) 0.112(3) 0.080(3) -0.054(2) -0.013(2) -0.022(2)
C54 0.075(3) 0.077(2) 0.055(2) -0.029(2) -0.013(2) -0.009(2)
C55 0.106(3) 0.087(3) 0.059(3) -0.030(2) 0.001(2) -0.015(2)
C56 0.166(5) 0.089(3) 0.061(3) -0.019(3) 0.003(3) -0.031(3)
C57 0.193(6) 0.089(4) 0.094(4) -0.027(3) -0.046(4) 0.015(4)
C58 0.119(4) 0.115(4) 0.150(5) -0.052(4) -0.052(4) 0.028(3)
C59 0.088(3) 0.102(3) 0.109(4) -0.044(3) -0.030(2) 0.003(2)
C60 0.060(2) 0.0605(18) 0.051(2) -0.0241(17) -0.0108(17) -0.0087(15)
C61 0.072(2) 0.0677(19) 0.069(2) -0.0424(18) -0.0082(19) -0.0070(17)
C62 0.066(2) 0.0559(17) 0.070(2) -0.0339(17) -0.0058(18) -0.0056(15)
C63 0.0524(18) 0.0465(15) 0.055(2) -0.0231(15) -0.0041(16) -0.0082(14)
C64 0.0490(17) 0.0422(15) 0.052(2) -0.0211(14) -0.0037(15) -0.0085(13)
C65 0.0512(18) 0.0519(16) 0.054(2) -0.0249(15) -0.0080(16) -0.0037(13)
C66 0.0594(19) 0.0442(15) 0.070(2) -0.0273(16) -0.0115(17) -0.0010(14)
C67 0.0469(17) 0.0487(16) 0.069(2) -0.0241(16) -0.0163(15) 0.0017(13)
C68 0.0449(17) 0.0451(15) 0.055(2) -0.0205(14) -0.0053(14) -0.0070(13)
C69 0.0467(17) 0.0422(14) 0.0424(19) -0.0174(13) -0.0011(13) -0.0095(13)
C70 0.0450(16) 0.0406(14) 0.053(2) -0.0210(14) -0.0064(15) -0.0056(12)
C71 0.0436(17) 0.0427(16) 0.057(2) -0.0206(16) -0.0087(16) -0.0072(13)
C72 0.059(2) 0.0513(18) 0.073(3) -0.0225(19) -0.0106(18) -0.0037(15)
C73 0.075(2) 0.0574(19) 0.083(3) -0.0155(19) -0.022(2) -0.0005(17)
C74 0.065(2) 0.069(2) 0.105(3) -0.041(2) -0.018(2) 0.0140(18)
C75 0.055(2) 0.068(2) 0.090(3) -0.037(2) -0.0082(19) 0.0008(16)
C76 0.0403(17) 0.0502(17) 0.063(2) -0.0265(17) -0.0084(16) -0.0069(13)
C77 0.0462(17) 0.0581(18) 0.058(2) -0.0322(18) 0.0033(17) -0.0164(15)
C78 0.060(2) 0.082(2) 0.072(3) -0.038(2) 0.006(2) -0.0182(18)
C79 0.074(2) 0.093(3) 0.060(3) -0.029(2) 0.010(2) -0.027(2)
C80 0.077(2) 0.0643(19) 0.059(3) -0.0211(18) -0.001(2) -0.0201(18)
C81 0.0571(18) 0.0498(17) 0.056(2) -0.0237(17) -0.0030(18) -0.0102(15)
C82 0.0451(16) 0.0435(15) 0.050(2) -0.0216(16) -0.0048(15) -0.0141(13)
C83 0.0444(17) 0.0558(17) 0.079(2) -0.0288(17) -0.0097(16) -0.0063(14)
C84 0.0517(19) 0.0591(18) 0.071(2) -0.0294(17) -0.0010(16) -0.0182(15)
C85 0.0512(18) 0.0439(15) 0.056(2) -0.0214(15) 0.0005(15) -0.0121(14)
C86 0.0429(16) 0.0442(15) 0.056(2) -0.0216(14) -0.0023(14) -0.0070(13)
C87 0.0506(18) 0.0545(17) 0.065(2) -0.0278(16) 0.0002(16) -0.0165(15)
C88 0.057(2) 0.0572(18) 0.099(3) -0.0338(19) -0.0127(18) -0.0081(16)
C89 0.071(2) 0.0470(17) 0.092(3) -0.0329(18) -0.006(2) -0.0048(16)
C90 0.063(2) 0.0454(16) 0.066(2) -0.0286(16) 0.0038(17) -0.0118(15)
C91 0.070(2) 0.0511(17) 0.078(3) -0.0354(17) 0.0030(19) -0.0158(16)
C92 0.069(2) 0.066(2) 0.091(3) -0.044(2) 0.005(2) -0.0214(18)
C93 0.089(3) 0.088(3) 0.148(4) -0.063(3) -0.011(2) -0.028(2)
C94 0.061(2) 0.085(2) 0.124(3) -0.060(2) 0.001(2) -0.0146(19)
N1 0.0536(16) 0.0668(15) 0.121(2) -0.0565(16) 0.0092(15) -0.0135(13)
N2 0.119(3) 0.120(3) 0.159(4) -0.065(3) -0.021(3) -0.024(2)
N3 0.178(3) 0.0690(19) 0.102(3) -0.0308(19) 0.024(2) -0.003(2)
N4 0.0811(18) 0.0635(17) 0.063(2) -0.0256(15) -0.0232(15) -0.0095(14)
N5 0.134(3) 0.121(3) 0.248(5) -0.096(3) -0.030(3) -0.051(2)
N6 0.077(2) 0.097(2) 0.218(4) -0.077(3) -0.015(2) -0.0007(18)
O1 0.0799(14) 0.0505(11) 0.0585(14) -0.0250(10) 0.0016(11) -0.0202(10)
O2 0.0553(12) 0.0455(10) 0.0652(14) -0.0267(10) 0.0024(10) -0.0133(9)

loop_
_atom_type_symbol
_atom_type_description
_atom_type_scat_dispersion_real
_atom_type_scat_dispersion_imag
_atom_type_scat_source
C C 0.0033 0.0016 'International Tables Vol C Tables 4.2.6.8 and 6.1.1.4'
H H 0.0000 0.0000 'International Tables Vol C Tables 4.2.6.8 and 6.1.1.4'
N N 0.0061 0.0033 'International Tables Vol C Tables 4.2.6.8 and 6.1.1.4'
O O 0.0106 0.0060 'International Tables Vol C Tables 4.2.6.8 and 6.1.1.4'
Cl Cl 0.1484 0.1585 'International Tables Vol C Tables 4.2.6.8 and 6.1.1.4'

loop_
_geom_angle_atom_site_label_1
_geom_angle_atom_site_label_2
_geom_angle_atom_site_label_3
_geom_angle
C2 C1 C6 120.1(3)
C2 C1 N1 119.7(3)
C6 C1 N1 120.2(3)
C1 C2 C3 120.4(4)
C1 C2 H2 119.8
C3 C2 H2 119.8
C4 C3 C2 120.4(4)
C4 C3 H3 119.8
C2 C3 H3 119.8
C5 C4 C3 119.6(4)
C5 C4 H4 120.2
C3 C4 H4 120.2
C4 C5 C6 121.2(4)
C4 C5 H5 119.4
C6 C5 H5 119.4
C1 C6 C5 118.3(4)
C1 C6 H6 120.8
C5 C6 H6 120.8
C12 C7 C8 119.1(4)
C12 C7 N1 119.6(4)
C8 C7 N1 121.3(4)
C7 C8 C9 119.6(5)
C7 C8 H8 120.2
C9 C8 H8 120.2
C10 C9 C8 120.0(8)
C10 C9 H9 120.0
C8 C9 H9 120.0
C9 C10 C11 119.7(8)
C9 C10 H10 120.1
C11 C10 H10 120.2
C10 C11 C12 121.0(8)
C10 C11 H11 119.5
C12 C11 H11 119.5
C7 C12 C11 120.6(6)
C7 C12 H12 119.7
C11 C12 H12 119.7
C14 C13 N1 122.6(2)
C14 C13 C18 118.1(2)
N1 C13 C18 119.2(3)
C15 C14 C13 118.9(2)
C15 C14 H14 120.5
C13 C14 H14 120.5
C14 C15 C16 123.8(3)
C14 C15 H15 118.1
C16 C15 H15 118.1
C15 C16 C17 117.3(2)
C15 C16 C19 115.7(2)
C17 C16 C19 127.0(2)
C18 C17 C16 118.0(2)
C18 C17 C23 118.6(2)
C16 C17 C23 123.0(2)
C17 C18 C13 123.5(3)
C17 C18 H18 118.3
C13 C18 H18 118.3
C20 C19 C16 130.4(2)
C20 C19 H19 114.8
C16 C19 H19 114.8
C19 C20 C21 130.0(3)
C19 C20 H20 115.0
C21 C20 H20 115.0
C39 C21 C22 118.5(2)
C39 C21 C20 115.2(3)
C22 C21 C20 126.3(2)
C36 C22 C21 117.2(2)
C36 C22 C23 118.5(2)
C21 C22 C23 123.8(2)
C24 C23 C35 100.7(2)
C24 C23 C22 109.4(2)
C35 C23 C22 109.3(2)
C24 C23 C17 110.3(2)
C35 C23 C17 109.7(2)
C22 C23 C17 116.3(2)
C25 C24 C29 120.2(3)
C25 C24 C23 129.3(3)
C29 C24 C23 110.4(3)
C24 C25 C26 119.1(4)
C24 C25 H25 120.5
C26 C25 H25 120.5
C27 C26 C25 119.6(4)
C27 C26 H26 120.2
C25 C26 H26 120.2
C28 C27 C26 121.9(5)
C28 C27 H27 119.0
C26 C27 H27 119.0
C27 C28 C29 118.0(5)
C27 C28 H28 121.0
C29 C28 H28 121.0
C28 C29 C24 121.1(4)
C28 C29 C30 129.8(4)
C24 C29 C30 109.1(3)
C35 C30 C31 120.7(4)
C35 C30 C29 109.8(3)
C31 C30 C29 129.5(4)
C32 C31 C30 117.0(4)
C32 C31 H31 121.5
C30 C31 H31 121.5
C33 C32 C31 122.2(5)
C33 C32 H32 118.9
C31 C32 H32 118.9
C32 C33 C34 121.0(4)
C32 C33 H33 119.5
C34 C33 H33 119.5
C33 C34 C35 119.1(3)
C33 C34 H34 120.5
C35 C34 H34 120.5
C30 C35 C34 120.0(3)
C30 C35 C23 110.0(3)
C34 C35 C23 129.9(3)
C22 C36 C37 123.9(3)
C22 C36 H36 118.0
C37 C36 H36 118.0
C38 C37 C36 118.7(2)
C38 C37 C40 123.0(2)
C36 C37 C40 118.2(3)
C37 C38 C39 118.4(2)
C37 C38 H38 120.8
C39 C38 H38 120.8
C38 C39 C21 123.2(3)
C38 C39 H39 118.4
C21 C39 H39 118.4
C41 C40 O1 109.7(2)
C41 C40 C37 133.4(3)
O1 C40 C37 116.9(3)
C40 C41 C42 107.0(3)
C40 C41 H41 126.5
C42 C41 H41 126.5
C43 C42 C41 107.6(3)
C43 C42 H42 126.2
C41 C42 H42 126.2
C42 C43 O1 109.2(3)
C42 C43 C44 131.5(3)
O1 C43 C44 119.1(3)
C45 C44 C43 128.7(3)
C45 C44 H44 115.7
C43 C44 H44 115.7
C44 C45 C46 124.7(3)
C44 C45 C47 121.3(3)
C46 C45 C47 113.9(4)
N2 C46 C45 178.1(4)
N3 C47 C45 176.5(4)
C49 C48 C53 119.5(3)
C49 C48 N4 120.6(3)
C53 C48 N4 119.8(3)
C50 C49 C48 120.3(4)
C50 C49 H49 119.9
C48 C49 H49 119.9
C49 C50 C51 119.8(4)
C49 C50 H50 120.1
C51 C50 H50 120.1
C52 C51 C50 120.2(4)
C52 C51 H51 119.9
C50 C51 H51 119.9
C51 C52 C53 119.9(4)
C51 C52 H52 120.1
C53 C52 H52 120.1
C52 C53 C48 120.3(4)
C52 C53 H53 119.8
C48 C53 H53 119.8
C59 C54 C55 119.8(3)
C59 C54 N4 120.3(4)
C55 C54 N4 119.8(3)
C56 C55 C54 119.8(4)
C56 C55 H55 120.1
C54 C55 H55 120.1
C57 C56 C55 120.4(5)
C57 C56 H56 119.8
C55 C56 H56 119.8
C56 C57 C58 120.3(5)
C56 C57 H57 119.8
C58 C57 H57 119.8
C57 C58 C59 119.9(5)
C57 C58 H58 120.1
C59 C58 H58 120.1
C54 C59 C58 119.7(4)
C54 C59 H59 120.2
C58 C59 H59 120.2
C61 C60 C65 118.8(3)
C61 C60 N4 122.7(2)
C65 C60 N4 118.5(2)
C62 C61 C60 118.6(2)
C62 C61 H61 120.7
C60 C61 H61 120.7
C61 C62 C63 123.6(2)
C61 C62 H62 118.2
C63 C62 H62 118.2
C62 C63 C64 117.8(3)
C62 C63 C66 115.6(2)
C64 C63 C66 126.6(2)
C65 C64 C63 117.7(2)
C65 C64 C70 118.5(2)
C63 C64 C70 123.6(2)
C64 C65 C60 123.3(2)
C64 C65 H65 118.4
C60 C65 H65 118.4
C67 C66 C63 129.9(2)
C67 C66 H66 115.0
C63 C66 H66 115.0
C66 C67 C68 129.4(3)
C66 C67 H67 115.3
C68 C67 H67 115.3
C83 C68 C69 118.6(2)
C83 C68 C67 115.8(2)
C69 C68 C67 125.6(2)
C86 C69 C68 116.9(2)
C86 C69 C70 117.9(2)
C68 C69 C70 124.9(2)
C71 C70 C82 100.6(2)
C71 C70 C69 108.80(18)
C82 C70 C69 109.9(2)
C71 C70 C64 110.4(2)
C82 C70 C64 111.66(19)
C69 C70 C64 114.61(19)
C76 C71 C72 120.0(2)
C76 C71 C70 111.0(2)
C72 C71 C70 129.0(3)
C73 C72 C71 119.3(3)
C73 C72 H72 120.3
C71 C72 H72 120.3
C72 C73 C74 120.3(3)
C72 C73 H73 119.9
C74 C73 H73 119.9
C75 C74 C73 120.8(3)
C75 C74 H74 119.6
C73 C74 H74 119.6
C74 C75 C76 118.1(3)
C74 C75 H75 120.9
C76 C75 H75 120.9
C71 C76 C75 121.4(3)
C71 C76 C77 109.3(2)
C75 C76 C77 129.3(3)
C78 C77 C82 120.3(3)
C78 C77 C76 130.4(3)
C82 C77 C76 109.3(3)
C79 C78 C77 119.0(3)
C79 C78 H78 120.5
C77 C78 H78 120.5
C80 C79 C78 120.4(3)
C80 C79 H79 119.8
C78 C79 H79 119.8
C79 C80 C81 120.9(3)
C79 C80 H80 119.6
C81 C80 H80 119.6
C82 C81 C80 119.8(3)
C82 C81 H81 120.1
C80 C81 H81 120.1
C81 C82 C77 119.5(3)
C81 C82 C70 130.7(2)
C77 C82 C70 109.8(2)
C84 C83 C68 123.3(2)
C84 C83 H83 118.4
C68 C83 H83 118.4
C83 C84 C85 118.3(2)
C83 C84 H84 120.8
C85 C84 H84 120.8
C84 C85 C86 119.0(2)
C84 C85 C87 123.5(2)
C86 C85 C87 117.5(2)
C69 C86 C85 123.9(2)
C69 C86 H86 118.0
C85 C86 H86 118.0
C88 C87 O2 109.9(2)
C88 C87 C85 132.5(3)
O2 C87 C85 117.6(2)
C87 C88 C89 106.9(3)
C87 C88 H88 126.5
C89 C88 H88 126.5
C90 C89 C88 107.3(2)
C90 C89 H89 126.3
C88 C89 H89 126.3
C89 C90 O2 109.3(2)
C89 C90 C91 130.9(3)
O2 C90 C91 119.8(3)
C92 C91 C90 129.0(3)
C92 C91 H91 115.5
C90 C91 H91 115.5
C91 C92 C94 123.8(3)
C91 C92 C93 120.4(3)
C94 C92 C93 115.8(3)
N5 C93 C92 178.4(4)
N6 C94 C92 178.3(4)
C13 N1 C7 120.1(2)
C13 N1 C1 120.8(2)
C7 N1 C1 118.2(2)
C60 N4 C54 118.3(2)
C60 N4 C48 122.9(2)
C54 N4 C48 118.8(3)
C40 O1 C43 106.4(2)
C87 O2 C90 106.6(2)

loop_
_geom_bond_atom_site_label_1
_geom_bond_atom_site_label_2
_geom_bond_distance
C1 C2 1.364(4)
C1 C6 1.364(4)
C1 N1 1.433(3)
C2 C3 1.377(4)
C2 H2 0.9500
C3 C4 1.357(5)
C3 H3 0.9500
C4 C5 1.342(5)
C4 H4 0.9500
C5 C6 1.408(4)
C5 H5 0.9500
C6 H6 0.9500
C7 C12 1.360(5)
C7 C8 1.384(5)
C7 N1 1.415(4)
C8 C9 1.411(6)
C8 H8 0.9500
C9 C10 1.367(10)
C9 H9 0.9500
C10 C11 1.348(11)
C10 H10 0.9500
C11 C12 1.390(6)
C11 H11 0.9500
C12 H12 0.9500
C13 C14 1.376(3)
C13 N1 1.392(3)
C13 C18 1.403(3)
C14 C15 1.373(3)
C14 H14 0.9500
C15 C16 1.402(3)
C15 H15 0.9500
C16 C17 1.410(3)
C16 C19 1.453(3)
C17 C18 1.381(3)
C17 C23 1.555(3)
C18 H18 0.9500
C19 C20 1.338(3)
C19 H19 0.9500
C20 C21 1.455(3)
C20 H20 0.9500
C21 C39 1.403(3)
C21 C22 1.409(3)
C22 C36 1.384(3)
C22 C23 1.549(3)
C23 C24 1.536(4)
C23 C35 1.545(4)
C24 C25 1.384(4)
C24 C29 1.389(4)
C25 C26 1.399(4)
C25 H25 0.9500
C26 C27 1.388(6)
C26 H26 0.9500
C27 C28 1.374(6)
C27 H27 0.9500
C28 C29 1.392(5)
C28 H28 0.9500
C29 C30 1.450(4)
C30 C35 1.382(4)
C30 C31 1.420(5)
C31 C32 1.382(5)
C31 H31 0.9500
C32 C33 1.350(5)
C32 H32 0.9500
C33 C34 1.383(4)
C33 H33 0.9500
C34 C35 1.386(4)
C34 H34 0.9500
C36 C37 1.395(3)
C36 H36 0.9500
C37 C38 1.381(3)
C37 C40 1.450(4)
C38 C39 1.383(3)
C38 H38 0.9500
C39 H39 0.9500
C40 C41 1.355(4)
C40 O1 1.370(3)
C41 C42 1.398(3)
C41 H41 0.9500
C42 C43 1.349(4)
C42 H42 0.9500
C43 O1 1.382(3)
C43 C44 1.407(4)
C44 C45 1.341(4)
C44 H44 0.9500
C45 C46 1.433(5)
C45 C47 1.443(4)
C46 N2 1.139(4)
C47 N3 1.144(3)
C48 C49 1.373(4)
C48 C53 1.380(4)
C48 N4 1.419(4)
C49 C50 1.373(4)
C49 H49 0.9500
C50 C51 1.380(6)
C50 H50 0.9500
C51 C52 1.367(6)
C51 H51 0.9500
C52 C53 1.373(5)
C52 H52 0.9500
C53 H53 0.9500
C54 C59 1.374(4)
C54 C55 1.375(4)
C54 N4 1.427(4)
C55 C56 1.389(5)
C55 H55 0.9500
C56 C57 1.353(6)
C56 H56 0.9500
C57 C58 1.371(6)
C57 H57 0.9500
C58 C59 1.396(5)
C58 H58 0.9500
C59 H59 0.9500
C60 C61 1.385(3)
C60 C65 1.391(3)
C60 N4 1.415(3)
C61 C62 1.361(3)
C61 H61 0.9500
C62 C63 1.406(3)
C62 H62 0.9500
C63 C64 1.411(3)
C63 C66 1.443(3)
C64 C65 1.383(3)
C64 C70 1.558(3)
C65 H65 0.9500
C66 C67 1.329(3)
C66 H66 0.9500
C67 C68 1.458(3)
C67 H67 0.9500
C68 C83 1.402(3)
C68 C69 1.410(3)
C69 C86 1.392(3)
C69 C70 1.554(3)
C70 C71 1.536(3)
C70 C82 1.544(3)
C71 C76 1.379(3)
C71 C72 1.382(4)
C72 C73 1.382(3)
C72 H72 0.9500
C73 C74 1.398(4)
C73 H73 0.9500
C74 C75 1.376(4)
C74 H74 0.9500
C75 C76 1.397(3)
C75 H75 0.9500
C76 C77 1.450(4)
C77 C78 1.392(4)
C77 C82 1.400(3)
C78 C79 1.385(4)
C78 H78 0.9500
C79 C80 1.368(4)
C79 H79 0.9500
C80 C81 1.385(4)
C80 H80 0.9500
C81 C82 1.375(3)
C81 H81 0.9500
C83 C84 1.378(3)
C83 H83 0.9500
C84 C85 1.386(3)
C84 H84 0.9500
C85 C86 1.384(3)
C85 C87 1.460(3)
C86 H86 0.9500
C87 C88 1.354(3)
C87 O2 1.362(3)
C88 C89 1.398(3)
C88 H88 0.9500
C89 C90 1.352(4)
C89 H89 0.9500
C90 O2 1.375(3)
C90 C91 1.406(4)
C91 C92 1.342(4)
C91 H91 0.9500
C92 C94 1.427(4)
C92 C93 1.421(4)
C93 N5 1.133(4)
C94 N6 1.144(3)

loop_
_platon_squeeze_void_nr
_platon_squeeze_void_average_x
_platon_squeeze_void_average_y
_platon_squeeze_void_average_z
_platon_squeeze_void_volume
_platon_squeeze_void_count_electrons
1 -0.004 0.000 0.004 766.8 143.9
